data_4321779
loop_
_publ_author_name
'Norikazu Ueyama'
'Jiro Takeda'
'Yusuke Yamada'
'Akira Onoda'
'Taka-aki Okamura'
'Akira Nakamura'

_publ_contact_author
;
   Norikazu Ueyama
 Department of Macromolecular Science
 Graduate School of Science
 Osaka University
 Toyonaka, Osaka 560-0043
 Japan
;
_publ_contact_author_email ' ueyama@chem.sci.osaka-u.ac.jp '
_publ_contact_author_fax ' +81-6-850-5474 '
_publ_contact_author_phone ' +81-6-850-5451 '
_publ_section_title
;
 Dinuclear Calcium Complexes with Intramolecularly NH...O Hydrogen-Bonded
 Dicarboxylate Ligands
;
_journal_name_full 'Inorganic Chemistry'
_journal_page_first 475
_journal_page_last 478
_journal_paper_doi 10.1021/ic981055t
_journal_volume 38
_journal_year 1999
_chemical_formula_sum 'C50 H72 Ca2 N4 O20'
_chemical_formula_weight 1129.29
_space_group_IT_number 14
_symmetry_cell_setting monoclinic
_symmetry_Int_Tables_number 14
_symmetry_space_group_name_Hall '-P 2yn'
_symmetry_space_group_name_H-M 'P 1 21/n 1'
_audit_creation_date 'Tue Nov  4 13:40:17 1997'
_audit_creation_method 'from TEXRAY.INF file'
_cell_angle_alpha 90
_cell_angle_beta 113.46(2)
_cell_angle_gamma 90
_cell_formula_units_Z 2
_cell_length_a 12.526(4)
_cell_length_b 16.551(6)
_cell_length_c 14.750(4)
_cell_measurement_reflns_used 25
_cell_measurement_temperature 296.2
_cell_measurement_theta_max 13.6
_cell_measurement_theta_min 10.7
_cell_volume 2805.2(16)
_computing_cell_refinement 'Rigaku/AFC Diffractometer Control'
_computing_data_collection 'Rigaku/AFC Diffractometer Control'
_computing_data_reduction teXsan
_computing_publication_material teXsan
_computing_structure_refinement teXsan
_computing_structure_solution 'DIRDIF92 (PATTY)'
_diffrn_ambient_temperature 296.2
_diffrn_measurement_device 'Rigaku AFC7R'
_diffrn_measurement_method \w-2\q
_diffrn_orient_matrix_UB_11 -0.02540
_diffrn_orient_matrix_UB_12 -0.00897
_diffrn_orient_matrix_UB_13 0.05547
_diffrn_orient_matrix_UB_21 -0.06264
_diffrn_orient_matrix_UB_22 0.04137
_diffrn_orient_matrix_UB_23 -0.02895
_diffrn_orient_matrix_UB_31 -0.05482
_diffrn_orient_matrix_UB_32 -0.04311
_diffrn_orient_matrix_UB_33 -0.03933
_diffrn_radiation_detector 'scintillation counter'
_diffrn_radiation_monochromator graphite
_diffrn_radiation_source 'Rigaku rotating anode'
_diffrn_radiation_type 'Mo K\a'
_diffrn_radiation_wavelength 0.7107
_diffrn_reflns_av_R_equivalents 0.055
_diffrn_reflns_av_sigmaI/netI 0.000
_diffrn_reflns_limit_h_max 14
_diffrn_reflns_limit_h_min 0
_diffrn_reflns_limit_k_max 19
_diffrn_reflns_limit_k_min 0
_diffrn_reflns_limit_l_max 16
_diffrn_reflns_limit_l_min -17
_diffrn_reflns_number 5385
_diffrn_reflns_reduction_process 'Lp corrections applied'
_diffrn_reflns_theta_max 0.00
_diffrn_reflns_theta_min 0.00
_diffrn_standards_decay_% -0.08
_diffrn_standards_interval_count 150
_diffrn_standards_number 3
_exptl_absorpt_coefficient_mu 0.279
_exptl_absorpt_correction_type none
_exptl_crystal_colour clorless
_exptl_crystal_density_diffrn 1.337
_exptl_crystal_density_meas ?
_exptl_crystal_description plate
_exptl_crystal_F_000 1200.00
_exptl_crystal_size_max 0.300
_exptl_crystal_size_mid 0.200
_exptl_crystal_size_min 0.200
_refine_diff_density_max 0.56
_refine_diff_density_min -0.57
_refine_ls_extinction_method none
_refine_ls_goodness_of_fit_obs 1.843
_refine_ls_matrix_type full
_refine_ls_number_constraints 0
_refine_ls_number_parameters 340
_refine_ls_number_reflns 2913
_refine_ls_number_restraints 0
_refine_ls_R_factor_obs 0.0594
_refine_ls_shift/esd_max 0.0160
_refine_ls_shift/esd_mean 0.0010
_refine_ls_structure_factor_coef F
_refine_ls_weighting_details 'w = 1/[\s^2^(Fo) + 0.00010|Fo|^2^]'
_refine_ls_weighting_scheme calc
_refine_ls_wR_factor_obs 0.0688
_reflns_number_observed 2913
_reflns_number_total 5136
_reflns_observed_criterion >2.0sigma(I)
_cod_data_source_file ic981055t.cif
_cod_data_source_block Ca2{(OCOCH3C6H3NHCO)2C(CH3
_cod_depositor_comments
;
The following automatic conversions were performed:

'_exptl_crystal_density_meas' value 'not measured' was changed to '?'
- the value is perceived as not measured.

Automatic conversion script
Id: cif_fix_values 3008 2015-01-20 13:52:24Z robertas 

The following automatic conversions were performed:

'_refine_ls_weighting_scheme' value 'w = 1/[\s^2^(Fo) +
0.00010|Fo|^2^]' was changed to 'calc'. New tag
'_refine_ls_weighting_details' was created. The value of the new tag
was set to 'w = 1/[\s^2^(Fo) + 0.00010|Fo|^2^]'.

Automatic conversion script
Id: cif_fix_values 3143 2015-03-26 13:38:13Z robertas 
;
_cod_original_cell_volume 2805(1)
_cod_original_sg_symbol_H-M 'P 21/n '
_cod_original_formula_sum 'C50 H72 Ca2 N4 O20 '
_cod_database_code 4321779

loop_
_symmetry_equiv_pos_as_xyz
x,y,z
1/2-x,1/2+y,1/2-z
-x,-y,-z
1/2+x,1/2-y,1/2+z

loop_
_atom_site_aniso_label
_atom_site_aniso_U_11
_atom_site_aniso_U_22
_atom_site_aniso_U_33
_atom_site_aniso_U_12
_atom_site_aniso_U_13
_atom_site_aniso_U_23
Ca(1) 0.0340(6) 0.0271(5) 0.0284(5) -0.0036(5) 0.0102(4) 0.0008(5)
O(1) 0.065(3) 0.042(3) 0.069(3) -0.016(2) 0.037(2) -0.018(2)
O(2) 0.058(3) 0.054(3) 0.051(3) -0.002(2) 0.009(2) -0.023(2)
O(3) 0.074(3) 0.035(2) 0.039(2) 0.011(2) 0.020(2) 0.010(2)
O(4) 0.060(3) 0.069(3) 0.042(2) -0.012(2) 0.020(2) -0.009(2)
O(5) 0.058(3) 0.059(3) 0.049(3) -0.025(2) -0.002(2) 0.018(2)
O(11) 0.055(3) 0.034(2) 0.037(2) -0.001(2) 0.020(2) 0.005(2)
O(12) 0.058(2) 0.029(2) 0.040(2) -0.005(2) 0.026(2) -0.003(2)
O(21) 0.045(2) 0.041(2) 0.061(3) -0.008(2) 0.031(2) 0.000(2)
O(22) 0.036(2) 0.050(3) 0.038(2) -0.005(2) 0.009(2) -0.004(2)
N(1) 0.056(3) 0.026(2) 0.049(3) -0.005(2) 0.033(2) 0.000(2)
N(2) 0.036(3) 0.037(3) 0.039(3) -0.005(2) 0.012(2) -0.004(2)
C(1) 0.029(3) 0.034(3) 0.032(3) -0.010(2) 0.014(2) 0.000(2)
C(2) 0.037(3) 0.029(3) 0.037(3) -0.002(2) 0.015(2) -0.008(3)
C(11) 0.032(3) 0.029(3) 0.031(3) 0.001(2) 0.013(2) 0.001(2)
C(12) 0.034(3) 0.034(3) 0.033(3) 0.001(2) 0.014(2) -0.001(2)
C(13) 0.047(4) 0.035(3) 0.049(4) 0.005(3) 0.022(3) -0.001(3)
C(14) 0.052(4) 0.046(4) 0.066(4) 0.008(3) 0.026(3) -0.011(3)
C(15) 0.051(4) 0.060(4) 0.056(4) 0.002(3) 0.033(3) -0.013(3)
C(16) 0.040(3) 0.047(4) 0.029(3) -0.001(3) 0.017(2) -0.004(3)
C(17) 0.046(3) 0.026(3) 0.033(3) -0.003(3) 0.015(3) -0.001(2)
C(18) 0.048(3) 0.033(3) 0.037(3) -0.010(3) 0.024(3) -0.001(2)
C(19) 0.064(4) 0.068(5) 0.069(4) -0.016(4) 0.046(4) -0.009(4)
C(21) 0.033(3) 0.039(3) 0.026(2) -0.005(3) 0.014(2) -0.002(3)
C(22) 0.033(3) 0.040(3) 0.033(3) -0.001(2) 0.015(2) -0.001(2)
C(23) 0.032(3) 0.047(4) 0.057(4) -0.008(3) 0.018(3) -0.006(3)
C(24) 0.029(3) 0.065(5) 0.052(4) -0.003(3) 0.011(3) -0.004(3)
C(25) 0.043(4) 0.057(4) 0.043(3) 0.010(3) 0.015(3) 0.005(3)
C(26) 0.043(3) 0.035(3) 0.036(3) -0.001(3) 0.017(3) 0.001(3)
C(27) 0.043(3) 0.038(3) 0.033(3) -0.011(3) 0.021(3) -0.007(2)
C(29) 0.061(4) 0.042(4) 0.073(5) 0.008(3) 0.026(4) 0.012(3)
C(31) 0.081(5) 0.054(4) 0.068(5) 0.020(4) 0.025(4) 0.004(4)
C(41) 0.075(5) 0.080(5) 0.060(4) 0.008(4) 0.042(4) -0.002(4)
C(51) 0.068(5) 0.057(5) 0.051(4) -0.015(3) 0.015(3) 0.002(3)
C(61) 0.075(5) 0.046(4) 0.068(4) -0.019(3) 0.043(4) 0.003(3)
C(62) 0.058(4) 0.043(4) 0.037(3) -0.004(3) 0.023(3) 0.002(3)

loop_
_atom_site_label
_atom_site_fract_x
_atom_site_fract_y
_atom_site_fract_z
_atom_site_U_iso_or_equiv
_atom_site_thermal_displace_type
_atom_site_calc_flag
_atom_site_calc_attached_atom
_atom_site_occupancy
_atom_site_refinement_flags
Ca(1) 0.45607(9) 0.53792(6) 0.36628(7) 0.0305(3) Uani d . 1.00 .
O(1) 0.3141(4) 0.0837(2) 0.4599(3) 0.055(1) Uani d . 1.00 .
O(2) 0.0972(4) 0.2181(2) 0.4055(3) 0.059(1) Uani d . 1.00 .
O(3) 0.3937(4) 0.6615(2) 0.2689(3) 0.050(1) Uani d . 1.00 .
O(4) 0.4935(3) 0.5275(3) 0.2112(3) 0.057(1) Uani d . 1.00 .
O(5) 0.2680(4) 0.5090(3) 0.2302(3) 0.063(1) Uani d . 1.00 .
O(7) 0.443(1) 0.3676(8) 0.1588(10) 0.111(4) Uiso d . 0.50 .
O(7b) 0.363(1) 0.3324(7) 0.0855(9) 0.096(4) Uiso d . 0.50 .
O(11) 0.4742(3) 0.3936(2) 0.3616(3) 0.041(1) Uani d . 1.00 .
O(12) 0.5003(3) 0.3537(2) 0.5132(3) 0.040(1) Uani d . 1.00 .
O(21) 0.3478(3) 0.5071(2) 0.4605(3) 0.046(1) Uani d . 1.00 .
O(22) 0.3390(3) 0.4405(2) 0.5867(3) 0.043(1) Uani d . 1.00 .
N(1) 0.4122(4) 0.2025(3) 0.4868(3) 0.040(1) Uani d . 1.00 .
N(2) 0.1835(4) 0.3237(3) 0.5052(3) 0.038(1) Uani d . 1.00 .
C(1) 0.4991(4) 0.3422(3) 0.4283(4) 0.031(1) Uani d . 1.00 .
C(2) 0.2913(4) 0.4716(3) 0.5016(4) 0.034(1) Uani d . 1.00 .
C(11) 0.5323(4) 0.2577(3) 0.4075(4) 0.031(1) Uani d . 1.00 .
C(12) 0.4888(4) 0.1892(3) 0.4376(4) 0.033(1) Uani d . 1.00 .
C(13) 0.5194(5) 0.1122(3) 0.4215(4) 0.043(2) Uani d . 1.00 .
C(14) 0.5959(5) 0.1028(4) 0.3760(5) 0.054(2) Uani d . 1.00 .
C(15) 0.6403(5) 0.1695(4) 0.3468(5) 0.052(2) Uani d . 1.00 .
C(16) 0.6112(4) 0.2467(3) 0.3620(4) 0.038(2) Uani d . 1.00 .
C(17) 0.3327(5) 0.1517(3) 0.4949(4) 0.035(2) Uani d . 1.00 .
C(18) 0.2631(5) 0.1866(3) 0.5521(4) 0.037(2) Uani d . 1.00 .
C(19) 0.6673(6) 0.3171(4) 0.3334(5) 0.061(2) Uani d . 1.00 .
C(21) 0.1617(4) 0.4624(3) 0.4494(3) 0.032(1) Uani d . 1.00 .
C(22) 0.1106(4) 0.3874(3) 0.4508(4) 0.035(2) Uani d . 1.00 .
C(23) -0.0082(5) 0.3767(4) 0.4047(4) 0.045(2) Uani d . 1.00 .
C(24) -0.0770(5) 0.4418(4) 0.3617(4) 0.050(2) Uani d . 1.00 .
C(25) -0.0303(5) 0.5159(4) 0.3603(4) 0.049(2) Uani d . 1.00 .
C(26) 0.0905(5) 0.5279(3) 0.4025(4) 0.038(2) Uani d . 1.00 .
C(27) 0.1737(5) 0.2446(3) 0.4806(4) 0.036(2) Uani d . 1.00 .
C(29) 0.1362(6) 0.6109(4) 0.3960(5) 0.059(2) Uani d . 1.00 .
C(31) 0.3297(6) 0.7285(4) 0.2796(5) 0.069(2) Uani d . 1.00 .
C(41) 0.5858(6) 0.5545(4) 0.1863(5) 0.067(2) Uani d . 1.00 .
C(51) 0.1898(6) 0.4456(4) 0.2170(5) 0.061(2) Uani d . 1.00 .
C(61) 0.1961(6) 0.1175(4) 0.5741(5) 0.058(2) Uani d . 1.00 .
C(62) 0.3453(5) 0.2247(3) 0.6503(4) 0.045(2) Uani d . 1.00 .
C(71) 0.3618(9) 0.4087(7) 0.0678(8) 0.129(4) Uiso d . 1.00 .
H(1) 0.420(5) 0.257(3) 0.504(4) 0.0505 Uiso calc . 1.00 .
H(2) 0.2455 0.3377 0.5651 0.0453 Uiso calc . 1.00 .
H(3) 0.4920 0.0587 0.4501 0.0770 Uiso calc . 1.00 .
H(4) 0.6152 0.0439 0.3657 0.0645 Uiso calc . 1.00 .
H(5) 0.7000 0.1618 0.3149 0.0505 Uiso calc . 1.00 .
H(6) 0.6491 0.3150 0.2640 0.0737 Uiso calc . 1.00 .
H(7) 0.6370 0.3665 0.3473 0.0737 Uiso calc . 1.00 .
H(8) 0.7484 0.3155 0.3688 0.0737 Uiso calc . 1.00 .
H(9) 0.2495 0.0805 0.6183 0.0697 Uiso calc . 1.00 .
H(10) 0.1465 0.1385 0.6032 0.0697 Uiso calc . 1.00 .
H(11) 0.1504 0.0904 0.5143 0.0697 Uiso calc . 1.00 .
H(12) 0.3888 0.2671 0.6380 0.0543 Uiso calc . 1.00 .
H(13) 0.3017 0.2452 0.6850 0.0543 Uiso calc . 1.00 .
H(14) 0.3979 0.1843 0.6898 0.0543 Uiso calc . 1.00 .
H(15) -0.0380 0.3255 0.4040 0.0396 Uiso calc . 1.00 .
H(16) -0.1487 0.4373 0.3339 0.0342 Uiso calc . 1.00 .
H(17) -0.0822 0.5652 0.3370 0.0545 Uiso calc . 1.00 .
H(18) 0.1927 0.4096 0.1678 0.0742 Uiso calc . 1.00 .
H(19) 0.2084 0.4173 0.2772 0.0742 Uiso calc . 1.00 .
H(20) 0.1124 0.4667 0.1959 0.0742 Uiso calc . 1.00 .
H(21) 0.1140 0.6258 0.3299 0.0697 Uiso calc . 1.00 .
H(22) 0.1065 0.6486 0.4293 0.0697 Uiso calc . 1.00 .
H(23) 0.2196 0.6105 0.4289 0.0697 Uiso calc . 1.00 .
H(24) 0.2547 0.7105 0.2745 0.0854 Uiso calc . 1.00 .
H(25) 0.3693 0.7528 0.3422 0.0854 Uiso calc . 1.00 .
H(26) 0.3194 0.7665 0.2289 0.0854 Uiso calc . 1.00 .
H(27) 0.5931 0.6117 0.1934 0.0809 Uiso calc . 1.00 .
H(28) 0.6571 0.5303 0.2300 0.0809 Uiso calc . 1.00 .
H(29) 0.5716 0.5400 0.1204 0.0809 Uiso calc . 1.00 .
H(30) 0.2491 0.5408 0.1670 0.0673 Uiso calc . 1.00 .
H(31) 0.3799 0.6739 0.1922 0.0673 Uiso calc . 1.00 .
H(32) 0.4245 0.5060 0.1558 0.0673 Uiso calc . 1.00 .
H(33) 0.4739 0.3926 0.1884 0.1013 Uiso calc . 0.50 .
H(33b) 0.2955 0.3133 0.0198 0.0758 Uiso calc . 0.50 .
H(34) 0.3877 0.4749 0.0811 0.0521 Uiso calc . 1.00 .
H(35) 0.3731 0.4320 0.0033 0.0521 Uiso calc . 1.00 .
H(36) 0.2832 0.4454 0.0499 0.0521 Uiso calc . 1.00 .

loop_
_atom_type_symbol
_atom_type_oxidation_number
_atom_type_number_in_cell
_atom_type_scat_dispersion_real
_atom_type_scat_dispersion_imag
_atom_type_scat_source
C 0 100 0.003 0.002
;International Tables for Crystallography
(1992, Vol. C, Tables 4.2.6.8 and 6.1.1.1)
;
H 0 144 0.000 0.000
;International Tables for Crystallography
(1992, Vol. C, Table 6.1.1.2)
;
N 0 8 0.006 0.003
;International Tables for Crystallography
(1992, Vol. C, Tables 4.2.6.8 and 6.1.1.1)
;
O 0 40 0.011 0.006
;International Tables for Crystallography
(1992, Vol. C, Tables 4.2.6.8 and 6.1.1.1)
;
Ca 0 4 0.226 0.306
;International Tables for Crystallography
(1992, Vol. C, Tables 4.2.6.8 and 6.1.1.1)
;

loop_
_geom_angle_atom_site_label_1
_geom_angle_atom_site_label_2
_geom_angle_atom_site_label_3
_geom_angle
_geom_angle_site_symmetry_1
_geom_angle_site_symmetry_2
_geom_angle_site_symmetry_3
_geom_angle_publ_flag
Ca(1) Ca(1) O(3) 140.2(1) 3_666 1_555 1_555 yes
Ca(1) Ca(1) O(4) 145.7(1) 3_666 1_555 1_555 yes
Ca(1) Ca(1) O(5) 124.2(1) 3_666 1_555 1_555 yes
Ca(1) Ca(1) O(11) 73.38(9) 3_666 1_555 1_555 yes
Ca(1) Ca(1) O(12) 66.58(9) 3_666 1_555 3_666 yes
Ca(1) Ca(1) O(21) 47.33(10) 3_666 1_555 1_555 yes
Ca(1) Ca(1) O(21) 37.36(7) 3_666 1_555 3_666 yes
Ca(1) Ca(1) O(22) 85.21(9) 3_666 1_555 3_666 yes
Ca(1) Ca(1) C(2) 61.3(1) 3_666 1_555 3_666 yes
O(3) Ca(1) O(4) 69.8(1) 1_555 1_555 1_555 yes
O(3) Ca(1) O(5) 72.8(1) 1_555 1_555 1_555 yes
O(3) Ca(1) O(11) 145.9(1) 1_555 1_555 1_555 yes
O(3) Ca(1) O(12) 74.8(1) 1_555 1_555 3_666 yes
O(3) Ca(1) O(21) 113.9(1) 1_555 1_555 1_555 yes
O(3) Ca(1) O(21) 134.9(1) 1_555 1_555 3_666 yes
O(3) Ca(1) O(22) 95.7(1) 1_555 1_555 3_666 yes
O(3) Ca(1) C(2) 115.8(1) 1_555 1_555 3_666 yes
O(4) Ca(1) O(5) 73.1(1) 1_555 1_555 1_555 yes
O(4) Ca(1) O(11) 81.5(1) 1_555 1_555 1_555 yes
O(4) Ca(1) O(12) 130.3(1) 1_555 1_555 3_666 yes
O(4) Ca(1) O(21) 151.9(1) 1_555 1_555 1_555 yes
O(4) Ca(1) O(21) 113.0(1) 1_555 1_555 3_666 yes
O(4) Ca(1) O(22) 73.0(1) 1_555 1_555 3_666 yes
O(4) Ca(1) C(2) 93.3(1) 1_555 1_555 3_666 yes
O(5) Ca(1) O(11) 81.6(1) 1_555 1_555 1_555 yes
O(5) Ca(1) O(12) 127.2(2) 1_555 1_555 3_666 yes
O(5) Ca(1) O(21) 81.3(1) 1_555 1_555 1_555 yes
O(5) Ca(1) O(21) 152.2(1) 1_555 1_555 3_666 yes
O(5) Ca(1) O(22) 146.2(1) 1_555 1_555 3_666 yes
O(5) Ca(1) C(2) 160.8(2) 1_555 1_555 3_666 yes
O(11) Ca(1) O(12) 139.3(1) 1_555 1_555 3_666 yes
O(11) Ca(1) O(21) 83.4(1) 1_555 1_555 1_555 yes
O(11) Ca(1) O(21) 73.0(1) 1_555 1_555 3_666 yes
O(11) Ca(1) O(22) 93.1(1) 1_555 1_555 3_666 yes
O(11) Ca(1) C(2) 83.0(1) 1_555 1_555 3_666 yes
O(12) Ca(1) O(21) 75.1(1) 3_666 1_555 1_555 yes
O(12) Ca(1) O(21) 71.0(1) 3_666 1_555 3_666 yes
O(12) Ca(1) O(22) 77.1(1) 3_666 1_555 3_666 yes
O(12) Ca(1) C(2) 71.9(1) 3_666 1_555 3_666 yes
O(21) Ca(1) O(21) 84.7(1) 1_555 1_555 3_666 yes
O(21) Ca(1) O(22) 131.5(1) 1_555 1_555 3_666 yes
O(21) Ca(1) C(2) 108.3(1) 1_555 1_555 3_666 yes
O(21) Ca(1) O(22) 48.7(1) 3_666 1_555 3_666 yes
O(21) Ca(1) C(2) 24.5(1) 3_666 1_555 3_666 yes
O(22) Ca(1) C(2) 24.2(1) 3_666 1_555 3_666 yes
Ca(1) O(3) C(31) 130.9(4) 1_555 1_555 1_555 yes
Ca(1) O(3) H(31) 130.4(3) 1_555 1_555 1_555 no
C(31) O(3) H(31) 96.0(4) 1_555 1_555 1_555 no
Ca(1) O(4) C(41) 132.8(4) 1_555 1_555 1_555 yes
Ca(1) O(4) H(32) 110.9(3) 1_555 1_555 1_555 no
C(41) O(4) H(32) 115.8(4) 1_555 1_555 1_555 no
Ca(1) O(5) C(51) 130.7(4) 1_555 1_555 1_555 yes
Ca(1) O(5) H(30) 116.5(3) 1_555 1_555 1_555 no
C(51) O(5) H(30) 111.7(4) 1_555 1_555 1_555 no
O(7b) O(7) C(71) 54.8(8) 1_555 1_555 1_555 yes
O(7b) O(7) H(33) 164(1) 1_555 1_555 1_555 no
C(71) O(7) H(33) 110(1) 1_555 1_555 1_555 no
O(7) O(7b) C(71) 70.7(9) 1_555 1_555 1_555 yes
O(7) O(7b) H(33b) 170(1) 1_555 1_555 1_555 no
C(71) O(7b) H(33b) 99(1) 1_555 1_555 1_555 no
Ca(1) O(11) C(1) 130.9(3) 1_555 1_555 1_555 yes
Ca(1) O(12) C(1) 138.5(3) 3_666 1_555 1_555 yes
Ca(1) O(21) Ca(1) 95.3(1) 1_555 1_555 3_666 yes
Ca(1) O(21) C(2) 164.1(4) 1_555 1_555 1_555 yes
Ca(1) O(21) C(2) 83.9(3) 3_666 1_555 1_555 yes
Ca(1) O(22) C(2) 104.7(3) 3_666 1_555 1_555 yes
C(12) N(1) C(17) 128.3(5) 1_555 1_555 1_555 yes
C(12) N(1) H(1) 105(3) 1_555 1_555 1_555 no
C(17) N(1) H(1) 125(3) 1_555 1_555 1_555 no
C(22) N(2) C(27) 126.9(4) 1_555 1_555 1_555 yes
C(22) N(2) H(2) 116.8(4) 1_555 1_555 1_555 no
C(27) N(2) H(2) 116.3(5) 1_555 1_555 1_555 no
O(11) C(1) O(12) 125.6(5) 1_555 1_555 1_555 yes
O(11) C(1) C(11) 118.1(4) 1_555 1_555 1_555 yes
O(12) C(1) C(11) 116.3(4) 1_555 1_555 1_555 yes
Ca(1) C(2) O(21) 71.5(3) 3_666 1_555 1_555 yes
Ca(1) C(2) O(22) 51.1(2) 3_666 1_555 1_555 yes
Ca(1) C(2) C(21) 167.7(4) 3_666 1_555 1_555 yes
O(21) C(2) O(22) 122.6(5) 1_555 1_555 1_555 yes
O(21) C(2) C(21) 120.4(5) 1_555 1_555 1_555 yes
O(22) C(2) C(21) 117.0(5) 1_555 1_555 1_555 yes
C(1) C(11) C(12) 120.3(4) 1_555 1_555 1_555 yes
C(1) C(11) C(16) 120.9(4) 1_555 1_555 1_555 yes
C(12) C(11) C(16) 118.7(5) 1_555 1_555 1_555 yes
N(1) C(12) C(11) 117.4(4) 1_555 1_555 1_555 yes
N(1) C(12) C(13) 121.2(5) 1_555 1_555 1_555 yes
C(11) C(12) C(13) 121.5(5) 1_555 1_555 1_555 yes
C(12) C(13) C(14) 118.9(5) 1_555 1_555 1_555 yes
C(12) C(13) H(3) 122.0(5) 1_555 1_555 1_555 no
C(14) C(13) H(3) 118.9(5) 1_555 1_555 1_555 no
C(13) C(14) C(15) 120.4(5) 1_555 1_555 1_555 yes
C(13) C(14) H(4) 115.3(6) 1_555 1_555 1_555 no
C(15) C(14) H(4) 124.3(6) 1_555 1_555 1_555 no
C(14) C(15) C(16) 121.8(5) 1_555 1_555 1_555 yes
C(14) C(15) H(5) 119.8(6) 1_555 1_555 1_555 no
C(16) C(15) H(5) 118.3(6) 1_555 1_555 1_555 no
C(11) C(16) C(15) 118.7(5) 1_555 1_555 1_555 yes
C(11) C(16) C(19) 121.8(5) 1_555 1_555 1_555 yes
C(15) C(16) C(19) 119.4(5) 1_555 1_555 1_555 yes
O(1) C(17) N(1) 124.2(5) 1_555 1_555 1_555 yes
O(1) C(17) C(18) 121.3(5) 1_555 1_555 1_555 yes
N(1) C(17) C(18) 114.5(4) 1_555 1_555 1_555 yes
C(17) C(18) C(27) 106.0(4) 1_555 1_555 1_555 yes
C(17) C(18) C(61) 108.3(4) 1_555 1_555 1_555 yes
C(17) C(18) C(62) 110.8(4) 1_555 1_555 1_555 yes
C(27) C(18) C(61) 107.6(5) 1_555 1_555 1_555 yes
C(27) C(18) C(62) 115.0(4) 1_555 1_555 1_555 yes
C(61) C(18) C(62) 109.0(4) 1_555 1_555 1_555 yes
C(16) C(19) H(6) 109.4(6) 1_555 1_555 1_555 no
C(16) C(19) H(7) 109.3(5) 1_555 1_555 1_555 no
C(16) C(19) H(8) 110.2(6) 1_555 1_555 1_555 no
H(6) C(19) H(7) 108.3(7) 1_555 1_555 1_555 no
H(6) C(19) H(8) 109.8(6) 1_555 1_555 1_555 no
H(7) C(19) H(8) 109.8(6) 1_555 1_555 1_555 no
C(2) C(21) C(22) 119.3(5) 1_555 1_555 1_555 yes
C(2) C(21) C(26) 121.4(5) 1_555 1_555 1_555 yes
C(22) C(21) C(26) 119.3(5) 1_555 1_555 1_555 yes
N(2) C(22) C(21) 118.2(4) 1_555 1_555 1_555 yes
N(2) C(22) C(23) 120.6(5) 1_555 1_555 1_555 yes
C(21) C(22) C(23) 121.1(5) 1_555 1_555 1_555 yes
C(22) C(23) C(24) 119.0(5) 1_555 1_555 1_555 yes
C(22) C(23) H(15) 118.3(6) 1_555 1_555 1_555 no
C(24) C(23) H(15) 122.7(6) 1_555 1_555 1_555 no
C(23) C(24) C(25) 121.4(5) 1_555 1_555 1_555 yes
C(23) C(24) H(16) 121.1(7) 1_555 1_555 1_555 no
C(25) C(24) H(16) 117.5(7) 1_555 1_555 1_555 no
C(24) C(25) C(26) 121.0(5) 1_555 1_555 1_555 yes
C(24) C(25) H(17) 120.6(6) 1_555 1_555 1_555 no
C(26) C(25) H(17) 117.9(6) 1_555 1_555 1_555 no
C(21) C(26) C(25) 118.2(5) 1_555 1_555 1_555 yes
C(21) C(26) C(29) 123.7(5) 1_555 1_555 1_555 yes
C(25) C(26) C(29) 118.2(5) 1_555 1_555 1_555 yes
O(2) C(27) N(2) 123.2(5) 1_555 1_555 1_555 yes
O(2) C(27) C(18) 119.5(5) 1_555 1_555 1_555 yes
N(2) C(27) C(18) 117.3(5) 1_555 1_555 1_555 yes
C(26) C(29) H(21) 110.1(6) 1_555 1_555 1_555 no
C(26) C(29) H(22) 109.0(6) 1_555 1_555 1_555 no
C(26) C(29) H(23) 109.0(5) 1_555 1_555 1_555 no
H(21) C(29) H(22) 110.4(6) 1_555 1_555 1_555 no
H(21) C(29) H(23) 110.0(6) 1_555 1_555 1_555 no
H(22) C(29) H(23) 108.2(7) 1_555 1_555 1_555 no
O(3) C(31) H(24) 109.2(6) 1_555 1_555 1_555 no
O(3) C(31) H(25) 110.0(6) 1_555 1_555 1_555 no
O(3) C(31) H(26) 109.8(6) 1_555 1_555 1_555 no
H(24) C(31) H(25) 108.9(7) 1_555 1_555 1_555 no
H(24) C(31) H(26) 109.0(7) 1_555 1_555 1_555 no
H(25) C(31) H(26) 110.0(7) 1_555 1_555 1_555 no
O(4) C(41) H(27) 109.7(6) 1_555 1_555 1_555 no
O(4) C(41) H(28) 109.4(6) 1_555 1_555 1_555 no
O(4) C(41) H(29) 110.3(6) 1_555 1_555 1_555 no
H(27) C(41) H(28) 108.6(7) 1_555 1_555 1_555 no
H(27) C(41) H(29) 109.6(7) 1_555 1_555 1_555 no
H(28) C(41) H(29) 109.3(6) 1_555 1_555 1_555 no
O(5) C(51) H(18) 109.9(6) 1_555 1_555 1_555 no
O(5) C(51) H(19) 110.1(5) 1_555 1_555 1_555 no
O(5) C(51) H(20) 109.5(6) 1_555 1_555 1_555 no
H(18) C(51) H(19) 109.7(7) 1_555 1_555 1_555 no
H(18) C(51) H(20) 108.7(6) 1_555 1_555 1_555 no
H(19) C(51) H(20) 109.0(7) 1_555 1_555 1_555 no
C(18) C(61) H(9) 109.4(6) 1_555 1_555 1_555 no
C(18) C(61) H(10) 109.6(5) 1_555 1_555 1_555 no
C(18) C(61) H(11) 109.5(5) 1_555 1_555 1_555 no
H(9) C(61) H(10) 109.5(6) 1_555 1_555 1_555 no
H(9) C(61) H(11) 109.5(6) 1_555 1_555 1_555 no
H(10) C(61) H(11) 109.3(6) 1_555 1_555 1_555 no
C(18) C(62) H(12) 110.1(5) 1_555 1_555 1_555 no
C(18) C(62) H(13) 109.9(5) 1_555 1_555 1_555 no
C(18) C(62) H(14) 109.0(5) 1_555 1_555 1_555 no
H(12) C(62) H(13) 109.7(6) 1_555 1_555 1_555 no
H(12) C(62) H(14) 109.0(6) 1_555 1_555 1_555 no
H(13) C(62) H(14) 109.0(5) 1_555 1_555 1_555 no
O(7) C(71) O(7b) 54.5(8) 1_555 1_555 1_555 yes
O(7) C(71) H(34) 103.8(10) 1_555 1_555 1_555 no
O(7) C(71) H(35) 131(1) 1_555 1_555 1_555 no
O(7) C(71) H(36) 134(1) 1_555 1_555 1_555 no
O(7b) C(71) H(34) 158(1) 1_555 1_555 1_555 no
O(7b) C(71) H(35) 121(1) 1_555 1_555 1_555 no
O(7b) C(71) H(36) 122(1) 1_555 1_555 1_555 no
H(34) C(71) H(35) 71.4(7) 1_555 1_555 1_555 no
H(34) C(71) H(36) 71.1(7) 1_555 1_555 1_555 no
H(35) C(71) H(36) 90.6(9) 1_555 1_555 1_555 no

loop_
_geom_bond_atom_site_label_1
_geom_bond_atom_site_label_2
_geom_bond_distance
_geom_bond_site_symmetry_1
_geom_bond_site_symmetry_2
_geom_bond_publ_flag
Ca(1) Ca(1) 3.859(2) 1_555 3_666 yes
Ca(1) O(3) 2.442(4) 1_555 1_555 yes
Ca(1) O(4) 2.518(4) 1_555 1_555 yes
Ca(1) O(5) 2.458(4) 1_555 1_555 yes
Ca(1) O(11) 2.403(4) 1_555 1_555 yes
Ca(1) O(12) 2.429(4) 1_555 3_666 yes
Ca(1) O(21) 2.352(4) 1_555 1_555 yes
Ca(1) O(21) 2.850(4) 1_555 3_666 yes
Ca(1) O(22) 2.405(4) 1_555 3_666 yes
Ca(1) C(2) 2.988(5) 1_555 3_666 yes
O(1) C(17) 1.222(6) 1_555 1_555 yes
O(2) C(27) 1.222(6) 1_555 1_555 yes
O(3) C(31) 1.414(7) 1_555 1_555 yes
O(4) C(41) 1.417(8) 1_555 1_555 yes
O(5) C(51) 1.395(7) 1_555 1_555 yes
O(7) O(7b) 1.28(1) 1_555 1_555 yes
O(7) C(71) 1.49(2) 1_555 1_555 yes
O(7b) C(71) 1.29(1) 1_555 1_555 yes
O(11) C(1) 1.243(6) 1_555 1_555 yes
O(12) C(1) 1.260(6) 1_555 1_555 yes
O(21) C(2) 1.247(6) 1_555 1_555 yes
O(22) C(2) 1.266(6) 1_555 1_555 yes
N(1) C(12) 1.431(6) 1_555 1_555 yes
N(1) C(17) 1.344(6) 1_555 1_555 yes
N(2) C(22) 1.417(6) 1_555 1_555 yes
N(2) C(27) 1.350(7) 1_555 1_555 yes
C(1) C(11) 1.525(7) 1_555 1_555 yes
C(2) C(21) 1.502(7) 1_555 1_555 yes
C(11) C(12) 1.404(7) 1_555 1_555 yes
C(11) C(16) 1.410(7) 1_555 1_555 yes
C(12) C(13) 1.379(7) 1_555 1_555 yes
C(13) C(14) 1.380(8) 1_555 1_555 yes
C(14) C(15) 1.380(8) 1_555 1_555 yes
C(15) C(16) 1.372(8) 1_555 1_555 yes
C(16) C(19) 1.506(8) 1_555 1_555 yes
C(17) C(18) 1.546(7) 1_555 1_555 yes
C(18) C(27) 1.533(8) 1_555 1_555 yes
C(18) C(61) 1.528(7) 1_555 1_555 yes
C(18) C(62) 1.540(7) 1_555 1_555 yes
C(21) C(22) 1.400(7) 1_555 1_555 yes
C(21) C(26) 1.400(7) 1_555 1_555 yes
C(22) C(23) 1.380(7) 1_555 1_555 yes
C(23) C(24) 1.368(8) 1_555 1_555 yes
C(24) C(25) 1.361(8) 1_555 1_555 yes
C(25) C(26) 1.403(7) 1_555 1_555 yes
C(26) C(29) 1.507(8) 1_555 1_555 yes

loop_
_geom_contact_atom_site_label_1
_geom_contact_atom_site_label_2
_geom_contact_distance
_geom_contact_site_symmetry_1
_geom_contact_site_symmetry_2
_geom_contact_publ_flag
Ca(1) O(4) 2.518(4) 1_555 1_555 ?
Ca(1) O(21) 2.850(4) 1_555 3_666 ?
Ca(1) C(2) 2.988(5) 1_555 3_666 ?
O(1) O(5) 2.856(6) 1_555 2_545 ?
O(1) C(51) 3.455(7) 1_555 2_545 ?
O(1) C(71) 3.56(1) 1_555 2_545 ?
O(1) O(3) 3.582(6) 1_555 2_545 ?
O(2) O(3) 2.782(5) 1_555 2_545 ?
O(2) C(31) 3.211(8) 1_555 2_545 ?
O(2) C(41) 3.457(8) 1_555 2_545 ?
O(2) O(4) 3.556(6) 1_555 2_545 ?
O(4) O(7) 2.76(1) 1_555 1_555 ?
O(4) C(71) 2.88(1) 1_555 1_555 ?
O(5) C(71) 3.48(1) 1_555 1_555 ?
O(7) O(11) 2.89(1) 1_555 1_555 ?
O(7) C(19) 3.07(1) 1_555 1_555 ?
O(7) C(41) 3.51(1) 1_555 1_555 ?
O(7) C(16) 3.52(1) 1_555 1_555 ?
O(7b) C(15) 3.52(1) 1_555 4_454 ?
C(14) C(71) 3.41(1) 1_555 4_555 ?
C(14) C(25) 3.552(9) 1_555 2_545 ?
C(15) C(71) 3.58(1) 1_555 4_555 ?
C(24) C(26) 3.585(8) 1_555 3_566 ?
C(41) C(71) 3.58(1) 1_555 1_555 ?
